data_4309928
loop_
_publ_author_name
'Daniel Robertson'
'John F. Cannon'
'Nikolay Gerasimchuk'

_publ_section_title
;
Double-Stranded Metal-Organic Networks for One-Dimensional Mixed Valence
Coordination Polymers
;
_journal_name_full 'Inorganic Chemistry'
_journal_page_first 8326
_journal_page_last 8342
_journal_paper_doi 10.1021/ic050465w
_journal_volume 44
_journal_year 2005
_chemical_formula_sum 'C8 H5 Cl N2 O'
_chemical_formula_weight 180.59
_chemical_name_systematic
; 
 ? 
;
_space_group_IT_number 14
_symmetry_cell_setting monoclinic
_symmetry_space_group_name_Hall '-P 2ybc'
_symmetry_space_group_name_H-M 'P 1 21/c 1'
_atom_sites_solution_hydrogens geom
_atom_sites_solution_primary direct
_atom_sites_solution_secondary difmap
_audit_creation_method SHELXL-97
_cell_angle_alpha 90.00
_cell_angle_beta 111.256(4)
_cell_angle_gamma 90.00
_cell_formula_units_Z 4
_cell_length_a 9.5477(5)
_cell_length_b 12.1061(7)
_cell_length_c 7.6112(5)
_cell_measurement_reflns_used 73
_cell_measurement_temperature 296(2)
_cell_measurement_theta_max 12.32
_cell_measurement_theta_min 4.74
_cell_volume 819.89(9)
_computing_cell_refinement 'Bruker XSCANS'
_computing_data_collection 'Bruker XSCANS'
_computing_data_reduction 'Bruker SHELXTL'
_computing_molecular_graphics 'Bruker SHELXTL'
_computing_publication_material 'Bruker SHELXTL'
_computing_structure_refinement 'SHELXL-97 (Sheldrick, 1997)'
_computing_structure_solution 'SHELXS-97 (Sheldrick, 1990)'
_diffrn_ambient_temperature 296(2)
_diffrn_measured_fraction_theta_full 0.997
_diffrn_measured_fraction_theta_max 0.997
_diffrn_measurement_device_type 'Bruker P4'
_diffrn_measurement_method '2\q/\w scans'
_diffrn_radiation_monochromator graphite
_diffrn_radiation_source 'fine-focus sealed tube'
_diffrn_radiation_type MoK\a
_diffrn_radiation_wavelength 0.71073
_diffrn_reflns_av_R_equivalents 0.0185
_diffrn_reflns_av_sigmaI/netI 0.0306
_diffrn_reflns_limit_h_max 11
_diffrn_reflns_limit_h_min -10
_diffrn_reflns_limit_k_max 14
_diffrn_reflns_limit_k_min -1
_diffrn_reflns_limit_l_max 1
_diffrn_reflns_limit_l_min -9
_diffrn_reflns_number 1954
_diffrn_reflns_theta_full 24.99
_diffrn_reflns_theta_max 24.99
_diffrn_reflns_theta_min 2.29
_diffrn_standards_interval_count 97
_diffrn_standards_number 3
_exptl_absorpt_coefficient_mu 0.412
_exptl_absorpt_correction_type none
_exptl_crystal_colour COLORLESS
_exptl_crystal_density_diffrn 1.463
_exptl_crystal_density_meas 0
_exptl_crystal_density_method 'not measured'
_exptl_crystal_description PLATE
_exptl_crystal_F_000 368
_exptl_crystal_size_max 0.56
_exptl_crystal_size_mid 0.30
_exptl_crystal_size_min 0.12
_refine_diff_density_max 0.199
_refine_diff_density_min -0.199
_refine_diff_density_rms 0.037
_refine_ls_extinction_method none
_refine_ls_goodness_of_fit_ref 1.032
_refine_ls_hydrogen_treatment mixed
_refine_ls_matrix_type full
_refine_ls_number_parameters 110
_refine_ls_number_reflns 1436
_refine_ls_number_restraints 0
_refine_ls_restrained_S_all 1.032
_refine_ls_R_factor_all 0.0424
_refine_ls_R_factor_gt 0.0333
_refine_ls_shift/su_max 0.001
_refine_ls_shift/su_mean 0.000
_refine_ls_structure_factor_coef Fsqd
_refine_ls_weighting_details 'calc w=1/[\s^2^(Fo^2^)+(0.0383P)^2^+0.2192P] where P=(Fo^2^+2Fc^2^)/3'
_refine_ls_weighting_scheme calc
_refine_ls_wR_factor_gt 0.0837
_refine_ls_wR_factor_ref 0.0891
_reflns_number_gt 1201
_reflns_number_total 1436
_reflns_threshold_expression >2sigma(I)
_cod_data_source_file ic050465wsi20050329_115435.cif
_cod_data_source_block ng1a
_cod_depositor_comments
;
The following automatic conversions were performed:
'_symmetry_cell_setting' value 'Monoclinic' changed to 'monoclinic'
according to '/home/saulius/struct/CIF-dictionaries/cif_core.dic'
dictionary named 'cif_core.dic' version 2.4.1 from 2010-06-29.

Automatic conversion script
Id: cif_fix_enum 1527 2010-12-29 10:47:43Z saulius 
;
_cod_original_cell_volume 819.89(8)
_cod_database_code 4309928

loop_
_symmetry_equiv_pos_as_xyz
'x, y, z'
'-x, y+1/2, -z+1/2'
'-x, -y, -z'
'x, -y-1/2, z-1/2'

loop_
_atom_site_label
_atom_site_type_symbol
_atom_site_fract_x
_atom_site_fract_y
_atom_site_fract_z
_atom_site_U_iso_or_equiv
_atom_site_adp_type
_atom_site_occupancy
_atom_site_symmetry_multiplicity
_atom_site_calc_flag
_atom_site_refinement_flags
_atom_site_disorder_assembly
_atom_site_disorder_group
C1 C 0.9059(2) 0.06117(14) 0.2420(3) 0.0405(4) Uani 1 1 d . . .
C2 C 0.87418(18) 0.15709(13) 0.3228(2) 0.0348(4) Uani 1 1 d . . .
C3 C 0.9949(2) 0.21943(15) 0.4385(3) 0.0444(4) Uani 1 1 d . . .
H3 H 0.9765 0.2828 0.4959 0.053 Uiso 1 1 calc R . .
C4 C 1.1408(2) 0.18909(18) 0.4695(3) 0.0546(5) Uani 1 1 d . . .
H4 H 1.2201 0.2323 0.5458 0.065 Uiso 1 1 calc R . .
C5 C 1.1693(2) 0.0947(2) 0.3874(3) 0.0586(6) Uani 1 1 d . . .
H5 H 1.2680 0.0745 0.4081 0.070 Uiso 1 1 calc R . .
C6 C 1.0526(2) 0.03003(17) 0.2750(3) 0.0532(5) Uani 1 1 d . . .
H6 H 1.0723 -0.0343 0.2214 0.064 Uiso 1 1 calc R . .
C7 C 0.71994(19) 0.19590(14) 0.2892(2) 0.0367(4) Uani 1 1 d . . .
C8 C 0.60545(19) 0.11975(14) 0.2972(3) 0.0412(4) Uani 1 1 d . . .
Cl1 Cl 0.76198(6) -0.01914(4) 0.09112(8) 0.0592(2) Uani 1 1 d . . .
N1 N 0.69277(17) 0.29992(12) 0.2626(2) 0.0479(4) Uani 1 1 d . . .
N2 N 0.51778(18) 0.05946(15) 0.3073(3) 0.0564(5) Uani 1 1 d . . .
O1 O 0.54799(15) 0.32496(11) 0.2467(3) 0.0644(5) Uani 1 1 d . . .
H1 H 0.5328 0.3912 0.2258 0.097 Uiso 1 1 calc R . .

loop_
_atom_site_aniso_label
_atom_site_aniso_U_11
_atom_site_aniso_U_22
_atom_site_aniso_U_33
_atom_site_aniso_U_23
_atom_site_aniso_U_13
_atom_site_aniso_U_12
C1 0.0525(10) 0.0311(8) 0.0422(10) 0.0056(8) 0.0224(8) 0.0050(8)
C2 0.0390(9) 0.0282(8) 0.0406(9) 0.0053(7) 0.0183(7) 0.0021(7)
C3 0.0450(10) 0.0372(10) 0.0523(11) 0.0016(8) 0.0189(9) -0.0014(8)
C4 0.0397(10) 0.0567(12) 0.0642(13) 0.0103(11) 0.0151(9) -0.0021(9)
C5 0.0443(11) 0.0664(14) 0.0710(14) 0.0246(12) 0.0280(10) 0.0191(10)
C6 0.0628(13) 0.0456(11) 0.0610(13) 0.0119(10) 0.0343(11) 0.0224(10)
C7 0.0388(9) 0.0283(8) 0.0442(10) -0.0017(7) 0.0166(8) -0.0015(7)
C8 0.0369(9) 0.0330(9) 0.0529(11) -0.0013(8) 0.0154(8) 0.0016(8)
Cl1 0.0732(4) 0.0433(3) 0.0588(3) -0.0160(2) 0.0210(3) -0.0002(2)
N1 0.0411(8) 0.0312(8) 0.0737(12) 0.0012(8) 0.0237(8) 0.0045(6)
N2 0.0458(9) 0.0458(9) 0.0791(13) -0.0013(9) 0.0246(9) -0.0093(8)
O1 0.0452(8) 0.0382(7) 0.1130(14) 0.0032(8) 0.0325(8) 0.0095(6)

loop_
_atom_type_symbol
_atom_type_description
_atom_type_scat_dispersion_real
_atom_type_scat_dispersion_imag
_atom_type_scat_source
C C 0.0033 0.0016 'International Tables Vol C Tables 4.2.6.8 and 6.1.1.4'
H H 0.0000 0.0000 'International Tables Vol C Tables 4.2.6.8 and 6.1.1.4'
N N 0.0061 0.0033 'International Tables Vol C Tables 4.2.6.8 and 6.1.1.4'
O O 0.0106 0.0060 'International Tables Vol C Tables 4.2.6.8 and 6.1.1.4'
Cl Cl 0.1484 0.1585 'International Tables Vol C Tables 4.2.6.8 and 6.1.1.4'

loop_
_geom_angle_atom_site_label_1
_geom_angle_atom_site_label_2
_geom_angle_atom_site_label_3
_geom_angle
_geom_angle_site_symmetry_1
_geom_angle_site_symmetry_3
_geom_angle_publ_flag
C6 C1 C2 120.88(18) . . ?
C6 C1 Cl1 118.33(15) . . ?
C2 C1 Cl1 120.75(14) . . ?
C3 C2 C1 117.86(16) . . ?
C3 C2 C7 118.81(16) . . ?
C1 C2 C7 123.33(16) . . ?
C4 C3 C2 121.23(18) . . ?
C4 C3 H3 119.4 . . ?
C2 C3 H3 119.4 . . ?
C5 C4 C3 119.9(2) . . ?
C5 C4 H4 120.1 . . ?
C3 C4 H4 120.1 . . ?
C4 C5 C6 120.38(19) . . ?
C4 C5 H5 119.8 . . ?
C6 C5 H5 119.8 . . ?
C5 C6 C1 119.75(19) . . ?
C5 C6 H6 120.1 . . ?
C1 C6 H6 120.1 . . ?
N1 C7 C8 121.17(15) . . ?
N1 C7 C2 118.03(15) . . ?
C8 C7 C2 120.71(14) . . ?
N2 C8 C7 178.5(2) . . ?
C7 N1 O1 111.59(14) . . ?
N1 O1 H1 109.5 . . ?

loop_
_geom_bond_atom_site_label_1
_geom_bond_atom_site_label_2
_geom_bond_distance
_geom_bond_site_symmetry_2
_geom_bond_publ_flag
C1 C6 1.383(3) . ?
C1 C2 1.398(2) . ?
C1 Cl1 1.734(2) . ?
C2 C3 1.392(3) . ?
C2 C7 1.477(2) . ?
C3 C4 1.376(3) . ?
C3 H3 0.9300 . ?
C4 C5 1.376(3) . ?
C4 H4 0.9300 . ?
C5 C6 1.377(3) . ?
C5 H5 0.9300 . ?
C6 H6 0.9300 . ?
C7 N1 1.287(2) . ?
C7 C8 1.448(2) . ?
C8 N2 1.134(2) . ?
N1 O1 1.3769(19) . ?
O1 H1 0.8200 . ?

loop_
_geom_hbond_atom_site_label_D
_geom_hbond_atom_site_label_H
_geom_hbond_atom_site_label_A
_geom_hbond_distance_DH
_geom_hbond_distance_HA
_geom_hbond_distance_DA
_geom_hbond_angle_DHA
_geom_hbond_site_symmetry_A
O1 H1 N2 0.82 2.09 2.904(2) 173.9 2_655

loop_
_cod_related_entry_id
_cod_related_entry_database
_cod_related_entry_code
1 ChemSpider 7843512
